data_7151910
loop_
_publ_author_name
'Wang, Ren'
'Lu, Shen-Ci'
'Zhang, Yi-Ming'
'Shi, Zong-Jun'
'Zhang, Wei'

_publ_section_title
;
 One-pot synthesis of benzo[f]quinolin-3-ones and
 benzo[a]phenanthridein-5-ones by the photoanuulation of
 6-chloropyridin-2-ones and 3-chloroisoquinolin-1-ones to
 phenylacetylene.
;
_journal_issue 16
_journal_name_full 'Organic &amp; biomolecular chemistry'
_journal_page_first 5802
_journal_page_last 5808
_journal_paper_doi 10.1039/c1ob05082f
_journal_volume 9
_journal_year 2011
_chemical_formula_sum 'C14 H11 N O2'
_chemical_formula_weight 225.24
_chemical_name_systematic
;
?
;
_space_group_IT_number 33
_symmetry_cell_setting orthorhombic
_symmetry_space_group_name_Hall 'P 2c -2n'
_symmetry_space_group_name_H-M 'P n a 21'
_atom_sites_solution_hydrogens geom
_atom_sites_solution_primary direct
_atom_sites_solution_secondary difmap
_audit_creation_method SHELXL-97
_cell_angle_alpha 90.00
_cell_angle_beta 90.00
_cell_angle_gamma 90.00
_cell_formula_units_Z 4
_cell_length_a 7.168(3)
_cell_length_b 15.046(7)
_cell_length_c 9.688(4)
_cell_measurement_reflns_used 1209
_cell_measurement_temperature 296(2)
_cell_measurement_theta_max 25.02
_cell_measurement_theta_min 2.50
_cell_volume 1044.8(8)
_computing_cell_refinement 'Bruker SAINT'
_computing_data_collection 'Bruker APEX2'
_computing_data_reduction 'Bruker SAINT'
_computing_molecular_graphics 'Bruker SHELXTL'
_computing_publication_material 'Bruker SHELXTL'
_computing_structure_refinement 'SHELXL-97 (Sheldrick, 2008)'
_computing_structure_solution 'SHELXS-97 (Sheldrick, 2008)'
_diffrn_ambient_temperature 296(2)
_diffrn_measured_fraction_theta_full 0.999
_diffrn_measured_fraction_theta_max 0.999
_diffrn_measurement_device_type 'Bruker APEX-II CCD'
_diffrn_measurement_method '\f and \w scans'
_diffrn_radiation_monochromator graphite
_diffrn_radiation_source 'fine-focus sealed tube'
_diffrn_radiation_type MoK\a
_diffrn_radiation_wavelength 0.71073
_diffrn_reflns_av_R_equivalents 0.0426
_diffrn_reflns_av_sigmaI/netI 0.0459
_diffrn_reflns_limit_h_max 8
_diffrn_reflns_limit_h_min -8
_diffrn_reflns_limit_k_max 14
_diffrn_reflns_limit_k_min -18
_diffrn_reflns_limit_l_max 11
_diffrn_reflns_limit_l_min -11
_diffrn_reflns_number 5818
_diffrn_reflns_theta_full 25.98
_diffrn_reflns_theta_max 25.98
_diffrn_reflns_theta_min 2.50
_exptl_absorpt_coefficient_mu 0.097
_exptl_absorpt_correction_T_max 0.9725
_exptl_absorpt_correction_T_min 0.9670
_exptl_absorpt_correction_type multi-scan
_exptl_absorpt_process_details SADABS
_exptl_crystal_colour colorless
_exptl_crystal_density_diffrn 1.432
_exptl_crystal_density_method 'not measured'
_exptl_crystal_description block
_exptl_crystal_F_000 472
_exptl_crystal_size_max 0.35
_exptl_crystal_size_mid 0.32
_exptl_crystal_size_min 0.29
_refine_diff_density_max 0.134
_refine_diff_density_min -0.153
_refine_diff_density_rms 0.037
_refine_ls_abs_structure_details 'Flack H D (1983), Acta Cryst. A39, 876-881'
_refine_ls_abs_structure_Flack -0.5(17)
_refine_ls_extinction_method none
_refine_ls_goodness_of_fit_ref 0.975
_refine_ls_hydrogen_treatment constr
_refine_ls_matrix_type full
_refine_ls_number_parameters 154
_refine_ls_number_reflns 2025
_refine_ls_number_restraints 1
_refine_ls_restrained_S_all 0.974
_refine_ls_R_factor_all 0.0612
_refine_ls_R_factor_gt 0.0429
_refine_ls_shift/su_max 0.000
_refine_ls_shift/su_mean 0.000
_refine_ls_structure_factor_coef Fsqd
_refine_ls_weighting_details 'calc w=1/[\s^2^(Fo^2^)+(0.0469P)^2^+0.0000P] where P=(Fo^2^+2Fc^2^)/3'
_refine_ls_weighting_scheme calc
_refine_ls_wR_factor_gt 0.0879
_refine_ls_wR_factor_ref 0.0966
_reflns_number_gt 1542
_reflns_number_total 2025
_reflns_threshold_expression >2sigma(I)
_cod_data_source_file c1ob05082f.txt
_cod_data_source_block pna21
_cod_depositor_comments
;
The following automatic conversions were performed:

'_symmetry_cell_setting' value 'Orthorhombic' changed to
'orthorhombic' according to
/home/saulius/struct/CIF-dictionaries/cif_core.dic dictionary named
'cif_core.dic' version 2.4.1 from 2010-06-29.

Automatic conversion script
Id: cif_fix_values 1715 2011-07-08 13:25:40Z adriana 
;
_cod_original_sg_symbol_H-M Pna2(1)
_cod_database_code 7151910

loop_
_symmetry_equiv_pos_as_xyz
'x, y, z'
'-x, -y, z+1/2'
'x+1/2, -y+1/2, z'
'-x+1/2, y+1/2, z+1/2'

loop_
_atom_site_label
_atom_site_type_symbol
_atom_site_fract_x
_atom_site_fract_y
_atom_site_fract_z
_atom_site_U_iso_or_equiv
_atom_site_adp_type
_atom_site_occupancy
_atom_site_symmetry_multiplicity
_atom_site_calc_flag
_atom_site_refinement_flags
_atom_site_disorder_assembly
_atom_site_disorder_group
C1 C 0.1106(4) 0.14372(17) 1.0232(3) 0.0467(7) Uani 1 1 d . . .
H1A H -0.0235 0.1366 1.0309 0.056 Uiso 1 1 calc R . .
H1B H 0.1545 0.1729 1.1064 0.056 Uiso 1 1 calc R . .
C2 C 0.1997(4) 0.05386(16) 1.0122(3) 0.0507(7) Uani 1 1 d . . .
H2A H 0.1571 0.0166 1.0876 0.061 Uiso 1 1 calc R . .
H2B H 0.3341 0.0599 1.0196 0.061 Uiso 1 1 calc R . .
C3 C 0.1508(4) 0.01017(17) 0.8754(3) 0.0504(7) Uani 1 1 d . . .
H3A H 0.2148 -0.0464 0.8677 0.061 Uiso 1 1 calc R . .
H3B H 0.0176 -0.0008 0.8711 0.061 Uiso 1 1 calc R . .
C4 C 0.2082(3) 0.07009(15) 0.7586(3) 0.0365(6) Uani 1 1 d . . .
C5 C 0.2681(4) 0.03472(17) 0.6352(2) 0.0421(6) Uani 1 1 d . . .
H5 H 0.2755 -0.0265 0.6227 0.051 Uiso 1 1 calc R . .
C6 C 0.3170(3) 0.09255(17) 0.5305(3) 0.0401(6) Uani 1 1 d . . .
C7 C 0.3097(3) 0.18319(16) 0.5415(2) 0.0362(6) Uani 1 1 d . . .
C8 C 0.2513(4) 0.22134(15) 0.6669(2) 0.0336(5) Uani 1 1 d . . .
C9 C 0.2045(3) 0.16369(16) 0.7764(2) 0.0322(5) Uani 1 1 d . . .
C10 C 0.4158(4) 0.1465(2) 0.3338(3) 0.0535(8) Uani 1 1 d . . .
H10 H 0.4616 0.1503 0.2442 0.064 Uiso 1 1 calc R . .
C11 C 0.3748(4) 0.21726(18) 0.4123(3) 0.0484(7) Uani 1 1 d . . .
H11 H 0.3864 0.2767 0.3877 0.058 Uiso 1 1 calc R . .
C12 C 0.2391(3) 0.31454(15) 0.6884(3) 0.0398(6) Uani 1 1 d . . .
H12 H 0.2696 0.3530 0.6168 0.048 Uiso 1 1 calc R . .
C13 C 0.1848(3) 0.34782(18) 0.8094(3) 0.0436(7) Uani 1 1 d . . .
H13 H 0.1751 0.4091 0.8196 0.052 Uiso 1 1 calc R . .
C14 C 0.1409(3) 0.29153(17) 0.9241(3) 0.0413(6) Uani 1 1 d . . .
N1 N 0.1530(3) 0.20063(13) 0.90239(18) 0.0362(5) Uani 1 1 d . . .
O1 O 0.3823(3) 0.06785(12) 0.40155(18) 0.0538(5) Uani 1 1 d . . .
O2 O 0.0941(3) 0.32032(13) 1.03908(19) 0.0595(6) Uani 1 1 d . . .

loop_
_atom_site_aniso_label
_atom_site_aniso_U_11
_atom_site_aniso_U_22
_atom_site_aniso_U_33
_atom_site_aniso_U_23
_atom_site_aniso_U_13
_atom_site_aniso_U_12
C1 0.0498(15) 0.0558(17) 0.0345(14) 0.0067(14) 0.0054(13) 0.0025(13)
C2 0.0549(16) 0.0499(17) 0.0471(17) 0.0141(15) 0.0052(13) -0.0036(14)
C3 0.0515(17) 0.0397(17) 0.0601(18) 0.0078(13) 0.0041(13) -0.0047(13)
C4 0.0343(13) 0.0328(14) 0.0425(14) -0.0012(11) 0.0005(11) -0.0001(11)
C5 0.0457(15) 0.0324(13) 0.0483(16) -0.0059(12) -0.0002(12) -0.0016(12)
C6 0.0417(14) 0.0420(15) 0.0364(14) -0.0128(13) -0.0010(11) 0.0017(12)
C7 0.0341(12) 0.0442(15) 0.0303(13) -0.0001(13) -0.0045(10) -0.0001(12)
C8 0.0301(12) 0.0354(13) 0.0353(14) -0.0023(12) -0.0035(9) 0.0018(11)
C9 0.0296(12) 0.0343(13) 0.0329(14) -0.0010(11) -0.0020(10) -0.0001(11)
C10 0.0569(19) 0.070(2) 0.0334(14) 0.0009(14) 0.0044(13) 0.0004(15)
C11 0.0494(18) 0.0541(17) 0.0418(15) 0.0038(15) -0.0010(13) 0.0034(14)
C12 0.0403(14) 0.0361(14) 0.0429(16) 0.0019(13) -0.0054(13) -0.0022(11)
C13 0.0440(17) 0.0331(16) 0.0538(18) -0.0063(12) -0.0040(13) 0.0019(12)
C14 0.0370(14) 0.0443(16) 0.0428(16) -0.0085(13) -0.0011(12) 0.0061(12)
N1 0.0381(11) 0.0386(12) 0.0318(12) -0.0022(10) 0.0003(9) 0.0039(9)
O1 0.0621(12) 0.0582(13) 0.0410(11) -0.0148(10) 0.0049(10) 0.0026(10)
O2 0.0713(13) 0.0593(12) 0.0481(12) -0.0176(10) 0.0089(10) 0.0110(10)

loop_
_atom_type_symbol
_atom_type_description
_atom_type_scat_dispersion_real
_atom_type_scat_dispersion_imag
_atom_type_scat_source
C C 0.0033 0.0016 'International Tables Vol C Tables 4.2.6.8 and 6.1.1.4'
H H 0.0000 0.0000 'International Tables Vol C Tables 4.2.6.8 and 6.1.1.4'
N N 0.0061 0.0033 'International Tables Vol C Tables 4.2.6.8 and 6.1.1.4'
O O 0.0106 0.0060 'International Tables Vol C Tables 4.2.6.8 and 6.1.1.4'

loop_
_geom_angle_atom_site_label_1
_geom_angle_atom_site_label_2
_geom_angle_atom_site_label_3
_geom_angle
_geom_angle_site_symmetry_1
_geom_angle_site_symmetry_3
_geom_angle_publ_flag
N1 C1 C2 112.2(2) . . ?
N1 C1 H1A 109.2 . . ?
C2 C1 H1A 109.2 . . ?
N1 C1 H1B 109.2 . . ?
C2 C1 H1B 109.2 . . ?
H1A C1 H1B 107.9 . . ?
C1 C2 C3 110.7(2) . . ?
C1 C2 H2A 109.5 . . ?
C3 C2 H2A 109.5 . . ?
C1 C2 H2B 109.5 . . ?
C3 C2 H2B 109.5 . . ?
H2A C2 H2B 108.1 . . ?
C4 C3 C2 109.5(2) . . ?
C4 C3 H3A 109.8 . . ?
C2 C3 H3A 109.8 . . ?
C4 C3 H3B 109.8 . . ?
C2 C3 H3B 109.8 . . ?
H3A C3 H3B 108.2 . . ?
C5 C4 C9 119.7(2) . . ?
C5 C4 C3 120.4(2) . . ?
C9 C4 C3 119.9(2) . . ?
C4 C5 C6 118.2(2) . . ?
C4 C5 H5 120.9 . . ?
C6 C5 H5 120.9 . . ?
C7 C6 O1 110.5(2) . . ?
C7 C6 C5 124.1(2) . . ?
O1 C6 C5 125.4(2) . . ?
C6 C7 C8 119.0(2) . . ?
C6 C7 C11 106.0(2) . . ?
C8 C7 C11 134.9(2) . . ?
C9 C8 C7 118.0(2) . . ?
C9 C8 C12 118.8(2) . . ?
C7 C8 C12 123.2(2) . . ?
N1 C9 C8 118.5(2) . . ?
N1 C9 C4 120.6(2) . . ?
C8 C9 C4 120.9(2) . . ?
C11 C10 O1 112.0(2) . . ?
C11 C10 H10 124.0 . . ?
O1 C10 H10 124.0 . . ?
C10 C11 C7 106.4(3) . . ?
C10 C11 H11 126.8 . . ?
C7 C11 H11 126.8 . . ?
C13 C12 C8 121.2(2) . . ?
C13 C12 H12 119.4 . . ?
C8 C12 H12 119.4 . . ?
C12 C13 C14 121.6(2) . . ?
C12 C13 H13 119.2 . . ?
C14 C13 H13 119.2 . . ?
O2 C14 N1 119.8(2) . . ?
O2 C14 C13 123.3(2) . . ?
N1 C14 C13 116.8(2) . . ?
C14 N1 C9 122.97(19) . . ?
C14 N1 C1 115.93(19) . . ?
C9 N1 C1 121.1(2) . . ?
C10 O1 C6 104.98(19) . . ?

loop_
_geom_bond_atom_site_label_1
_geom_bond_atom_site_label_2
_geom_bond_distance
_geom_bond_site_symmetry_2
_geom_bond_publ_flag
C1 N1 1.481(3) . ?
C1 C2 1.499(3) . ?
C1 H1A 0.9700 . ?
C1 H1B 0.9700 . ?
C2 C3 1.520(4) . ?
C2 H2A 0.9700 . ?
C2 H2B 0.9700 . ?
C3 C4 1.505(3) . ?
C3 H3A 0.9700 . ?
C3 H3B 0.9700 . ?
C4 C5 1.377(3) . ?
C4 C9 1.419(3) . ?
C5 C6 1.382(3) . ?
C5 H5 0.9300 . ?
C6 C7 1.369(3) . ?
C6 O1 1.384(3) . ?
C7 C8 1.408(3) . ?
C7 C11 1.431(4) . ?
C8 C9 1.411(3) . ?
C8 C12 1.420(3) . ?
C9 N1 1.391(3) . ?
C10 C11 1.340(4) . ?
C10 O1 1.375(3) . ?
C10 H10 0.9300 . ?
C11 H11 0.9300 . ?
C12 C13 1.333(4) . ?
C12 H12 0.9300 . ?
C13 C14 1.432(4) . ?
C13 H13 0.9300 . ?
C14 O2 1.241(3) . ?
C14 N1 1.387(3) . ?

loop_
_geom_torsion_atom_site_label_1
_geom_torsion_atom_site_label_2
_geom_torsion_atom_site_label_3
_geom_torsion_atom_site_label_4
_geom_torsion
_geom_torsion_site_symmetry_1
_geom_torsion_site_symmetry_2
_geom_torsion_site_symmetry_3
_geom_torsion_site_symmetry_4
_geom_torsion_publ_flag
N1 C1 C2 C3 -52.7(3) . . . . ?
C1 C2 C3 C4 56.4(3) . . . . ?
C2 C3 C4 C5 147.1(2) . . . . ?
C2 C3 C4 C9 -31.5(3) . . . . ?
C9 C4 C5 C6 -2.2(4) . . . . ?
C3 C4 C5 C6 179.2(2) . . . . ?
C4 C5 C6 C7 0.0(4) . . . . ?
C4 C5 C6 O1 179.0(2) . . . . ?
O1 C6 C7 C8 -178.3(2) . . . . ?
C5 C6 C7 C8 0.8(4) . . . . ?
O1 C6 C7 C11 -0.3(3) . . . . ?
C5 C6 C7 C11 178.9(2) . . . . ?
C6 C7 C8 C9 0.6(3) . . . . ?
C11 C7 C8 C9 -176.8(2) . . . . ?
C6 C7 C8 C12 180.0(2) . . . . ?
C11 C7 C8 C12 2.6(4) . . . . ?
C7 C8 C9 N1 177.7(2) . . . . ?
C12 C8 C9 N1 -1.7(3) . . . . ?
C7 C8 C9 C4 -2.8(4) . . . . ?
C12 C8 C9 C4 177.8(2) . . . . ?
C5 C4 C9 N1 -176.9(2) . . . . ?
C3 C4 C9 N1 1.8(4) . . . . ?
C5 C4 C9 C8 3.6(4) . . . . ?
C3 C4 C9 C8 -177.7(2) . . . . ?
O1 C10 C11 C7 0.1(3) . . . . ?
C6 C7 C11 C10 0.1(3) . . . . ?
C8 C7 C11 C10 177.7(3) . . . . ?
C9 C8 C12 C13 0.0(3) . . . . ?
C7 C8 C12 C13 -179.4(2) . . . . ?
C8 C12 C13 C14 1.7(4) . . . . ?
C12 C13 C14 O2 178.3(3) . . . . ?
C12 C13 C14 N1 -1.6(3) . . . . ?
O2 C14 N1 C9 180.0(2) . . . . ?
C13 C14 N1 C9 -0.2(3) . . . . ?
O2 C14 N1 C1 -1.0(3) . . . . ?
C13 C14 N1 C1 178.9(2) . . . . ?
C8 C9 N1 C14 1.8(3) . . . . ?
C4 C9 N1 C14 -177.8(2) . . . . ?
C8 C9 N1 C1 -177.2(2) . . . . ?
C4 C9 N1 C1 3.3(3) . . . . ?
C2 C1 N1 C14 -156.2(2) . . . . ?
C2 C1 N1 C9 22.8(3) . . . . ?
C11 C10 O1 C6 -0.3(3) . . . . ?
C7 C6 O1 C10 0.3(3) . . . . ?
C5 C6 O1 C10 -178.8(2) . . . . ?

loop_
_cod_related_entry_id
_cod_related_entry_database
_cod_related_entry_code
1 ChemSpider 30653509
